data_7018715
loop_
_publ_author_name
'Su, Shengqun'
'Wang, Song'
'Song, Xuezhi'
'Song, Shuyan'
'Qin, Chao'
'Zhu, Min'
'Hao, Zhaomin'
'Zhao, Shuna'
'Zhang, Hongjie'

_publ_section_title
;
 Syntheses, structures, photoluminescence, and magnetic properties of
 (3,6)- and 4-connected lanthanide metal-organic frameworks with a
 semirigid tricarboxylate ligand.
;
_journal_issue 16
_journal_name_full 'Dalton transactions (Cambridge, England : 2003)'
_journal_page_first 4772
_journal_page_last 4779
_journal_paper_doi 10.1039/c2dt12346k
_journal_volume 41
_journal_year 2012
_chemical_formula_moiety 'C21 H20.50 Gd N3 O11.25'
_chemical_formula_sum 'C21 H20.5 Gd N3 O11.25'
_chemical_formula_weight 652.15
_chemical_melting_point ?
_chemical_name_systematic
;
?
;
_space_group_IT_number 15
_symmetry_cell_setting monoclinic
_symmetry_space_group_name_Hall '-C 2yc'
_symmetry_space_group_name_H-M 'C 1 2/c 1'
_atom_sites_solution_hydrogens geom
_atom_sites_solution_primary direct
_atom_sites_solution_secondary difmap
_audit_creation_method SHELXL-97
_cell_angle_alpha 90.00
_cell_angle_beta 124.2380(10)
_cell_angle_gamma 90.00
_cell_formula_units_Z 8
_cell_length_a 23.5619(12)
_cell_length_b 15.6714(8)
_cell_length_c 16.1158(8)
_cell_measurement_reflns_used 4927
_cell_measurement_temperature 185(2)
_cell_measurement_theta_max 26.15
_cell_measurement_theta_min 1.82
_cell_volume 4919.5(4)
_computing_cell_refinement 'Bruker SMART'
_computing_data_collection 'Bruker SMART'
_computing_data_reduction 'Bruker SAINT'
_computing_molecular_graphics SHELXP-97
_computing_publication_material SHELXTL
_computing_structure_refinement 'SHELXL-97 (Sheldrick, 1997)'
_computing_structure_solution 'SHELXS-97 (Sheldrick, 1990)'
_diffrn_ambient_temperature 185(2)
_diffrn_detector_area_resol_mean 9.00cm
_diffrn_measured_fraction_theta_full 0.998
_diffrn_measured_fraction_theta_max 0.998
_diffrn_measurement_device_type 'CCD area detector'
_diffrn_measurement_method 'phi and omega scans'
_diffrn_radiation_monochromator graphite
_diffrn_radiation_source 'fine-focus sealed tube'
_diffrn_radiation_type MoK\a
_diffrn_radiation_wavelength 0.71073
_diffrn_reflns_av_R_equivalents 0.0262
_diffrn_reflns_av_sigmaI/netI 0.0308
_diffrn_reflns_limit_h_max 29
_diffrn_reflns_limit_h_min -27
_diffrn_reflns_limit_k_max 17
_diffrn_reflns_limit_k_min -19
_diffrn_reflns_limit_l_max 17
_diffrn_reflns_limit_l_min -19
_diffrn_reflns_number 13538
_diffrn_reflns_theta_full 26.15
_diffrn_reflns_theta_max 26.15
_diffrn_reflns_theta_min 1.82
_diffrn_standards_decay_% none
_diffrn_standards_interval_count none
_diffrn_standards_interval_time none
_diffrn_standards_number none
_exptl_absorpt_coefficient_mu 2.761
_exptl_absorpt_correction_T_max 0.5948
_exptl_absorpt_correction_T_min 0.5338
_exptl_absorpt_correction_type empirical
_exptl_absorpt_process_details SADABS
_exptl_crystal_colour 'light yellow'
_exptl_crystal_density_diffrn 1.761
_exptl_crystal_density_method 'not measured'
_exptl_crystal_description rod
_exptl_crystal_F_000 2572
_exptl_crystal_size_max 0.26
_exptl_crystal_size_mid 0.25
_exptl_crystal_size_min 0.21
_refine_diff_density_max 2.002
_refine_diff_density_min -2.015
_refine_diff_density_rms 0.116
_refine_ls_extinction_method none
_refine_ls_goodness_of_fit_ref 1.046
_refine_ls_hydrogen_treatment constr
_refine_ls_matrix_type full
_refine_ls_number_parameters 292
_refine_ls_number_reflns 4927
_refine_ls_number_restraints 0
_refine_ls_restrained_S_all 1.046
_refine_ls_R_factor_all 0.0376
_refine_ls_R_factor_gt 0.0318
_refine_ls_shift/su_max 0.001
_refine_ls_shift/su_mean 0.000
_refine_ls_structure_factor_coef Fsqd
_refine_ls_weighting_details 'calc w=1/[\s^2^(Fo^2^)+(0.0315P)^2^+33.6846P] where P=(Fo^2^+2Fc^2^)/3'
_refine_ls_weighting_scheme calc
_refine_ls_wR_factor_gt 0.0741
_refine_ls_wR_factor_ref 0.0771
_reflns_number_gt 4304
_reflns_number_total 4927
_reflns_threshold_expression >2sigma(I)
_cod_data_source_file c2dt12346k.txt
_cod_data_source_block 7
_cod_depositor_comments
;
The following automatic conversions were performed:

'_chemical_melting_point' value 'not measured' was changed to '?' -
the value is undefined or not given.

'_symmetry_cell_setting' value
'Monoclinic' changed to 'monoclinic' according to
/home/saulius/struct/CIF-dictionaries/cif_core.dic dictionary named
'cif_core.dic' version 2.4.1 from 2010-06-29.

Automatic conversion script
Id: cif_fix_values 1715 2011-07-08 13:25:40Z adriana 
;
_cod_original_sg_symbol_H-M C2/c
_cod_original_formula_sum 'C21 H20.50 Gd N3 O11.25'
_cod_database_code 7018715

loop_
_symmetry_equiv_pos_as_xyz
'x, y, z'
'-x, y, -z+1/2'
'x+1/2, y+1/2, z'
'-x+1/2, y+1/2, -z+1/2'
'-x, -y, -z'
'x, -y, z-1/2'
'-x+1/2, -y+1/2, -z'
'x+1/2, -y+1/2, z-1/2'

loop_
_atom_site_label
_atom_site_type_symbol
_atom_site_fract_x
_atom_site_fract_y
_atom_site_fract_z
_atom_site_U_iso_or_equiv
_atom_site_adp_type
_atom_site_occupancy
_atom_site_symmetry_multiplicity
_atom_site_calc_flag
_atom_site_refinement_flags
_atom_site_disorder_assembly
_atom_site_disorder_group
Gd1 Gd 0.189701(9) 0.827867(12) 0.377765(13) 0.01513(7) Uani 1 1 d . . .
C1 C 0.4025(2) 0.7759(3) 0.4711(3) 0.0194(8) Uani 1 1 d . . .
C2 C 0.4556(2) 0.7414(3) 0.5612(3) 0.0209(9) Uani 1 1 d . . .
H2A H 0.4470 0.7197 0.6082 0.025 Uiso 1 1 calc R . .
C3 C 0.5215(2) 0.7387(3) 0.5823(3) 0.0201(8) Uani 1 1 d . . .
C4 C 0.5343(2) 0.7723(3) 0.5142(3) 0.0210(9) Uani 1 1 d . . .
H4A H 0.5792 0.7701 0.5281 0.025 Uiso 1 1 calc R . .
C5 C 0.4814(2) 0.8087(3) 0.4267(3) 0.0230(9) Uani 1 1 d . . .
C6 C 0.4152(2) 0.8108(3) 0.4041(3) 0.0239(9) Uani 1 1 d . . .
H6A H 0.3790 0.8360 0.3434 0.029 Uiso 1 1 calc R . .
C7 C 0.4536(2) 0.9053(3) 0.2979(3) 0.0254(10) Uani 1 1 d . . .
C8 C 0.3992(2) 0.8896(3) 0.1991(3) 0.0245(9) Uani 1 1 d . . .
C9 C 0.3577(2) 0.9556(3) 0.1381(3) 0.0234(9) Uani 1 1 d . . .
H9A H 0.3211 0.9443 0.0707 0.028 Uiso 1 1 calc R . .
C10 C 0.3693(2) 1.0383(3) 0.1748(3) 0.0222(9) Uani 1 1 d . . .
C11 C 0.4248(2) 1.0540(3) 0.2725(3) 0.0314(10) Uani 1 1 d . . .
H11A H 0.4340 1.1106 0.2980 0.038 Uiso 1 1 calc R . .
C12 C 0.4667(2) 0.9878(3) 0.3330(3) 0.0316(10) Uani 1 1 d . . .
H12A H 0.5048 0.9995 0.3993 0.038 Uiso 1 1 calc R . .
C13 C 0.3297(2) 0.7766(3) 0.4421(3) 0.0200(8) Uani 1 1 d . . .
C14 C 0.5800(2) 0.7030(3) 0.6795(3) 0.0183(8) Uani 1 1 d . . .
C15 C 0.3215(2) 1.1094(3) 0.1110(3) 0.0220(9) Uani 1 1 d . . .
C19 C 0.0753(3) 0.9564(4) 0.3877(5) 0.0480(6) Uani 1 1 d . A .
H19A H 0.0379 0.9209 0.3413 0.058 Uiso 1 1 calc R . .
C20 C -0.0093(3) 1.0544(4) 0.3709(5) 0.0480(6) Uani 1 1 d . . .
H20A H -0.0404 1.0087 0.3277 0.072 Uiso 1 1 calc R . .
H20B H -0.0197 1.1066 0.3313 0.072 Uiso 1 1 calc R . .
H20C H -0.0154 1.0650 0.4254 0.072 Uiso 1 1 calc R . .
C21 C 0.1163(3) 1.0869(4) 0.4812(5) 0.0480(6) Uani 1 1 d . . .
H21A H 0.1606 1.0610 0.5038 0.072 Uiso 1 1 calc R . .
H21B H 0.1143 1.0980 0.5394 0.072 Uiso 1 1 calc R . .
H21C H 0.1111 1.1406 0.4465 0.072 Uiso 1 1 calc R . .
N1 N 0.3832(2) 0.8038(3) 0.1562(3) 0.0371(10) Uani 1 1 d . . .
N2 N 0.2298(3) 1.0817(3) 0.2830(4) 0.0503(7) Uani 1 1 d . . .
N3 N 0.0613(2) 1.0290(3) 0.4130(4) 0.0480(6) Uani 1 1 d . . .
O1 O 0.28590(14) 0.8164(2) 0.3647(2) 0.0269(7) Uani 1 1 d . . .
O2 O 0.31456(15) 0.73732(19) 0.4955(2) 0.0239(6) Uani 1 1 d . . .
O3 O 0.56901(14) 0.67856(19) 0.7444(2) 0.0233(6) Uani 1 1 d . . .
O4 O 0.63855(14) 0.6999(2) 0.6959(2) 0.0224(6) Uani 1 1 d . . .
O5 O 0.4056(3) 0.7424(2) 0.2120(3) 0.0640(13) Uani 1 1 d . . .
O6 O 0.3474(2) 0.7974(3) 0.0642(3) 0.0537(11) Uani 1 1 d . . .
O7 O 0.27821(14) 1.09352(18) 0.0196(2) 0.0232(6) Uani 1 1 d . . .
O8 O 0.32951(16) 1.17843(18) 0.1549(2) 0.0274(7) Uani 1 1 d . . .
O9 O 0.49758(16) 0.8422(2) 0.3626(2) 0.0332(8) Uani 1 1 d . . .
O10 O 0.1883(2) 0.9599(2) 0.3019(3) 0.0503(7) Uani 1 1 d . . .
O11 O 0.1337(2) 0.9313(2) 0.4202(3) 0.0480(6) Uani 1 1 d . . .
C16 C 0.2363(7) 1.0071(8) 0.3312(10) 0.0503(7) Uani 0.50 1 d P A 1
H16A H 0.2797 0.9921 0.3893 0.060 Uiso 0.50 1 calc PR A 1
C17 C 0.1901(6) 1.0744(7) 0.1701(7) 0.0503(7) Uani 0.60 1 d P A 1
H17A H 0.1788 1.0144 0.1504 0.075 Uiso 0.60 1 calc PR A 1
H17B H 0.2181 1.0964 0.1473 0.075 Uiso 0.60 1 calc PR A 1
H17C H 0.1477 1.1077 0.1393 0.075 Uiso 0.60 1 calc PR A 1
C18 C 0.2520(7) 1.1735(7) 0.3195(9) 0.0503(7) Uani 0.50 1 d P A 1
H18A H 0.2128 1.2055 0.3095 0.075 Uiso 0.50 1 calc PR A 1
H18B H 0.2679 1.2005 0.2813 0.075 Uiso 0.50 1 calc PR A 1
H18C H 0.2892 1.1732 0.3910 0.075 Uiso 0.50 1 calc PR A 1
C16' C 0.2144(7) 1.0311(8) 0.3302(11) 0.0503(7) Uani 0.50 1 d P A 2
H16' H 0.2239 1.0505 0.3927 0.075 Uiso 0.50 1 calc PR A 2
C17' C 0.1759(8) 1.1046(10) 0.1962(11) 0.0503(7) Uani 0.40 1 d P A 2
H17D H 0.1563 1.0545 0.1524 0.075 Uiso 0.40 1 calc PR A 2
H17E H 0.1892 1.1470 0.1655 0.075 Uiso 0.40 1 calc PR A 2
H17F H 0.1417 1.1293 0.2056 0.075 Uiso 0.40 1 calc PR A 2
C18' C 0.2960(5) 1.1310(7) 0.3287(8) 0.0503(7) Uani 0.50 1 d P A 2
H18D H 0.3317 1.0935 0.3354 0.075 Uiso 0.50 1 calc PR A 2
H18E H 0.3104 1.1521 0.3951 0.075 Uiso 0.50 1 calc PR A 2
H18F H 0.2889 1.1794 0.2853 0.075 Uiso 0.50 1 calc PR A 2
O1W O 0.2518(5) 0.8405(7) 0.1593(8) 0.083(7) Uani 0.25 1 d PR A 2

loop_
_atom_site_aniso_label
_atom_site_aniso_U_11
_atom_site_aniso_U_22
_atom_site_aniso_U_33
_atom_site_aniso_U_23
_atom_site_aniso_U_13
_atom_site_aniso_U_12
Gd1 0.01256(10) 0.01620(11) 0.01302(11) -0.00080(8) 0.00501(8) -0.00114(7)
C1 0.020(2) 0.022(2) 0.018(2) 0.0009(17) 0.0120(17) 0.0006(16)
C2 0.019(2) 0.024(2) 0.020(2) 0.0020(17) 0.0110(17) -0.0006(16)
C3 0.021(2) 0.020(2) 0.018(2) 0.0008(17) 0.0098(17) -0.0009(16)
C4 0.017(2) 0.022(2) 0.025(2) 0.0032(18) 0.0119(18) 0.0016(16)
C5 0.025(2) 0.023(2) 0.025(2) 0.0069(18) 0.0170(19) 0.0044(17)
C6 0.020(2) 0.030(2) 0.020(2) 0.0079(18) 0.0097(18) 0.0082(17)
C7 0.025(2) 0.031(2) 0.029(2) 0.017(2) 0.020(2) 0.0131(18)
C8 0.029(2) 0.022(2) 0.027(2) 0.0024(18) 0.019(2) 0.0034(18)
C9 0.023(2) 0.025(2) 0.021(2) 0.0029(18) 0.0120(18) 0.0015(17)
C10 0.024(2) 0.021(2) 0.018(2) 0.0048(17) 0.0098(18) 0.0039(17)
C11 0.033(3) 0.026(2) 0.024(2) 0.0033(19) 0.009(2) 0.005(2)
C12 0.026(2) 0.039(3) 0.020(2) 0.005(2) 0.0069(19) 0.005(2)
C13 0.020(2) 0.023(2) 0.017(2) -0.0034(17) 0.0107(17) -0.0038(16)
C14 0.0176(19) 0.018(2) 0.0145(19) -0.0010(16) 0.0062(16) 0.0000(16)
C15 0.021(2) 0.021(2) 0.021(2) 0.0053(17) 0.0098(18) 0.0037(17)
C19 0.0463(13) 0.0414(13) 0.0552(14) -0.0060(11) 0.0278(11) 0.0109(10)
C20 0.0463(13) 0.0414(13) 0.0552(14) -0.0060(11) 0.0278(11) 0.0109(10)
C21 0.0463(13) 0.0414(13) 0.0552(14) -0.0060(11) 0.0278(11) 0.0109(10)
N1 0.046(3) 0.026(2) 0.045(3) 0.0075(19) 0.028(2) 0.0088(19)
N2 0.0616(18) 0.0381(15) 0.0445(14) 0.0039(12) 0.0257(13) -0.0164(12)
N3 0.0463(13) 0.0414(13) 0.0552(14) -0.0060(11) 0.0278(11) 0.0109(10)
O1 0.0156(14) 0.0420(19) 0.0200(15) 0.0082(14) 0.0082(13) 0.0051(13)
O2 0.0265(16) 0.0262(16) 0.0258(16) -0.0004(13) 0.0188(14) -0.0022(13)
O3 0.0164(14) 0.0340(17) 0.0162(14) 0.0070(13) 0.0071(12) 0.0003(12)
O4 0.0165(14) 0.0313(16) 0.0176(14) 0.0015(13) 0.0086(12) 0.0020(12)
O5 0.111(4) 0.023(2) 0.059(3) 0.014(2) 0.048(3) 0.018(2)
O6 0.062(3) 0.035(2) 0.042(2) -0.0050(18) 0.016(2) 0.0058(19)
O7 0.0216(15) 0.0206(15) 0.0171(14) 0.0017(12) 0.0045(13) 0.0033(12)
O8 0.0348(17) 0.0192(16) 0.0169(14) 0.0013(12) 0.0077(13) 0.0045(13)
O9 0.0274(17) 0.044(2) 0.0378(19) 0.0275(16) 0.0239(15) 0.0195(15)
O10 0.0616(18) 0.0381(15) 0.0445(14) 0.0039(12) 0.0257(13) -0.0164(12)
O11 0.0463(13) 0.0414(13) 0.0552(14) -0.0060(11) 0.0278(11) 0.0109(10)
C16 0.0616(18) 0.0381(15) 0.0445(14) 0.0039(12) 0.0257(13) -0.0164(12)
C17 0.0616(18) 0.0381(15) 0.0445(14) 0.0039(12) 0.0257(13) -0.0164(12)
C18 0.0616(18) 0.0381(15) 0.0445(14) 0.0039(12) 0.0257(13) -0.0164(12)
C16' 0.0616(18) 0.0381(15) 0.0445(14) 0.0039(12) 0.0257(13) -0.0164(12)
C17' 0.0616(18) 0.0381(15) 0.0445(14) 0.0039(12) 0.0257(13) -0.0164(12)
C18' 0.0616(18) 0.0381(15) 0.0445(14) 0.0039(12) 0.0257(13) -0.0164(12)
O1W 0.057(12) 0.128(19) 0.074(13) 0.039(13) 0.043(11) -0.011(12)

loop_
_atom_type_symbol
_atom_type_description
_atom_type_scat_dispersion_real
_atom_type_scat_dispersion_imag
_atom_type_scat_source
C C 0.0033 0.0016 'International Tables Vol C Tables 4.2.6.8 and 6.1.1.4'
H H 0.0000 0.0000 'International Tables Vol C Tables 4.2.6.8 and 6.1.1.4'
N N 0.0061 0.0033 'International Tables Vol C Tables 4.2.6.8 and 6.1.1.4'
O O 0.0106 0.0060 'International Tables Vol C Tables 4.2.6.8 and 6.1.1.4'
Gd Gd -0.1653 3.9035 'International Tables Vol C Tables 4.2.6.8 and 6.1.1.4'

loop_
_geom_angle_atom_site_label_1
_geom_angle_atom_site_label_2
_geom_angle_atom_site_label_3
_geom_angle
_geom_angle_site_symmetry_1
_geom_angle_site_symmetry_3
O2 Gd1 O8 70.60(10) 7_566 4_545
O2 Gd1 O7 80.37(10) 7_566 6_576
O8 Gd1 O7 132.13(10) 4_545 6_576
O2 Gd1 O10 146.04(13) 7_566 .
O8 Gd1 O10 142.08(12) 4_545 .
O7 Gd1 O10 78.29(12) 6_576 .
O2 Gd1 O1 123.49(10) 7_566 .
O8 Gd1 O1 88.78(11) 4_545 .
O7 Gd1 O1 76.32(10) 6_576 .
O10 Gd1 O1 76.21(13) . .
O2 Gd1 O3 98.72(10) 7_566 8_465
O8 Gd1 O3 77.33(10) 4_545 8_465
O7 Gd1 O3 145.89(10) 6_576 8_465
O10 Gd1 O3 84.89(12) . 8_465
O1 Gd1 O3 128.05(10) . 8_465
O2 Gd1 O11 75.35(12) 7_566 .
O8 Gd1 O11 130.82(13) 4_545 .
O7 Gd1 O11 72.91(12) 6_576 .
O10 Gd1 O11 73.29(14) . .
O1 Gd1 O11 140.16(13) . .
O3 Gd1 O11 73.92(12) 8_465 .
O2 Gd1 O4 135.98(10) 7_566 8_465
O8 Gd1 O4 70.39(10) 4_545 8_465
O7 Gd1 O4 142.67(10) 6_576 8_465
O10 Gd1 O4 72.12(12) . 8_465
O1 Gd1 O4 74.95(9) . 8_465
O3 Gd1 O4 53.16(9) 8_465 8_465
O11 Gd1 O4 117.88(12) . 8_465
O2 Gd1 C14 117.15(11) 7_566 8_465
O8 Gd1 C14 68.89(11) 4_545 8_465
O7 Gd1 C14 158.17(11) 6_576 8_465
O10 Gd1 C14 80.10(12) . 8_465
O1 Gd1 C14 101.45(11) . 8_465
O3 Gd1 C14 26.92(11) 8_465 8_465
O11 Gd1 C14 97.93(13) . 8_465
O4 Gd1 C14 26.56(10) 8_465 8_465
O2 Gd1 O2 74.59(10) 7_566 .
O8 Gd1 O2 69.64(10) 4_545 .
O7 Gd1 O2 66.35(9) 6_576 .
O10 Gd1 O2 119.11(12) . .
O1 Gd1 O2 48.93(9) . .
O3 Gd1 O2 146.70(9) 8_465 .
O11 Gd1 O2 132.40(11) . .
O4 Gd1 O2 109.42(9) 8_465 .
C14 Gd1 O2 128.57(10) 8_465 .
O2 Gd1 C13 99.35(11) 7_566 .
O8 Gd1 C13 81.18(11) 4_545 .
O7 Gd1 C13 66.69(11) 6_576 .
O10 Gd1 C13 96.07(13) . .
O1 Gd1 C13 24.22(10) . .
O3 Gd1 C13 145.35(10) 8_465 .
O11 Gd1 C13 139.55(12) . .
O4 Gd1 C13 94.06(10) 8_465 .
C14 Gd1 C13 119.01(11) 8_465 .
O2 Gd1 C13 25.04(10) . .
C6 C1 C2 120.5(4) . .
C6 C1 C13 117.6(4) . .
C2 C1 C13 121.9(4) . .
C1 C2 C3 119.6(4) . .
C2 C3 C4 120.2(4) . .
C2 C3 C14 120.7(4) . .
C4 C3 C14 119.0(4) . .
C5 C4 C3 119.3(4) . .
C4 C5 C6 121.2(4) . .
C4 C5 O9 116.6(4) . .
C6 C5 O9 122.2(4) . .
C1 C6 C5 119.3(4) . .
C12 C7 O9 117.5(4) . .
C12 C7 C8 119.1(4) . .
O9 C7 C8 123.4(4) . .
C9 C8 C7 120.5(4) . .
C9 C8 N1 117.4(4) . .
C7 C8 N1 122.0(4) . .
C8 C9 C10 120.4(4) . .
C9 C10 C11 118.8(4) . .
C9 C10 C15 120.6(4) . .
C11 C10 C15 120.6(4) . .
C12 C11 C10 120.5(4) . .
C7 C12 C11 120.6(4) . .
O1 C13 O2 122.3(4) . .
O1 C13 C1 118.1(4) . .
O2 C13 C1 119.7(4) . .
O1 C13 Gd1 51.9(2) . .
O2 C13 Gd1 71.6(2) . .
C1 C13 Gd1 164.5(3) . .
O4 C14 O3 121.7(4) . .
O4 C14 C3 119.5(4) . .
O3 C14 C3 118.7(4) . .
O4 C14 Gd1 63.4(2) . 8_566
O3 C14 Gd1 59.5(2) . 8_566
C3 C14 Gd1 167.3(3) . 8_566
O8 C15 O7 126.9(4) . .
O8 C15 C10 116.0(4) . .
O7 C15 C10 117.1(4) . .
O11 C19 N3 124.2(6) . .
O5 N1 O6 123.0(5) . .
O5 N1 C8 119.3(4) . .
O6 N1 C8 117.8(4) . .
C16' N2 C17' 112.0(10) . .
C16' N2 C16 27.4(8) . .
C17' N2 C16 125.1(9) . .
C16' N2 C18' 125.9(8) . .
C17' N2 C18' 119.9(8) . .
C16 N2 C18' 114.1(8) . .
C16' N2 C17 118.5(8) . .
C17' N2 C17 32.8(8) . .
C16 N2 C17 114.6(8) . .
C18' N2 C17 113.3(6) . .
C16' N2 C18 120.1(9) . .
C17' N2 C18 94.0(9) . .
C16 N2 C18 133.0(8) . .
C18' N2 C18 45.3(6) . .
C17 N2 C18 112.3(7) . .
C19 N3 C21 120.3(5) . .
C19 N3 C20 120.9(5) . .
C21 N3 C20 118.8(4) . .
C13 O1 Gd1 103.9(2) . .
C13 O2 Gd1 167.8(3) . 7_566
C13 O2 Gd1 83.3(2) . .
Gd1 O2 Gd1 105.42(10) 7_566 .
C14 O3 Gd1 93.5(2) . 8_566
C14 O4 Gd1 90.1(2) . 8_566
C15 O7 Gd1 135.5(3) . 6_575
C15 O8 Gd1 140.9(3) . 4
C7 O9 C5 115.2(3) . .
C16 O10 C16' 30.1(8) . .
C16 O10 Gd1 126.3(7) . .
C16' O10 Gd1 137.2(7) . .
C19 O11 Gd1 138.8(4) . .
O10 C16 N2 121.7(12) . .
O10 C16' N2 126.0(12) . .

loop_
_geom_bond_atom_site_label_1
_geom_bond_atom_site_label_2
_geom_bond_distance
_geom_bond_site_symmetry_2
Gd1 O2 2.336(3) 7_566
Gd1 O8 2.387(3) 4_545
Gd1 O7 2.393(3) 6_576
Gd1 O10 2.394(4) .
Gd1 O1 2.398(3) .
Gd1 O3 2.416(3) 8_465
Gd1 O11 2.419(4) .
Gd1 O4 2.501(3) 8_465
Gd1 C14 2.798(4) 8_465
Gd1 O2 2.826(3) .
Gd1 C13 2.958(4) .
C1 C6 1.385(6) .
C1 C2 1.386(6) .
C1 C13 1.504(5) .
C2 C3 1.391(6) .
C3 C4 1.395(6) .
C3 C14 1.496(5) .
C4 C5 1.375(6) .
C5 C6 1.388(6) .
C5 O9 1.390(5) .
C7 C12 1.374(7) .
C7 O9 1.388(5) .
C7 C8 1.393(6) .
C8 C9 1.383(6) .
C8 N1 1.461(6) .
C9 C10 1.386(6) .
C10 C11 1.391(6) .
C10 C15 1.504(6) .
C11 C12 1.385(6) .
C13 O1 1.250(5) .
C13 O2 1.260(5) .
C14 O4 1.251(5) .
C14 O3 1.269(5) .
C14 Gd1 2.798(4) 8_566
C15 O8 1.248(5) .
C15 O7 1.257(5) .
C19 O11 1.229(6) .
C19 N3 1.312(7) .
C20 N3 1.455(7) .
C21 N3 1.451(7) .
N1 O5 1.216(5) .
N1 O6 1.230(6) .
N2 C16' 1.285(13) .
N2 C17' 1.303(16) .
N2 C16 1.363(13) .
N2 C18' 1.509(10) .
N2 C17 1.511(11) .
N2 C18 1.530(12) .
O2 Gd1 2.336(3) 7_566
O3 Gd1 2.416(3) 8_566
O4 Gd1 2.501(3) 8_566
O7 Gd1 2.393(3) 6_575
O8 Gd1 2.387(3) 4
O10 C16 1.203(13) .
O10 C16' 1.231(13) .
